data_7038695
loop_
_publ_author_name
'Li, Yan'
'Blacque, Olivier'
'Fox, Thomas'
'Luber, Sandra'
'Polit, Walther'
'Winter, Rainer F.'
'Venkatesan, Koushik'
'Berke, Heinz'

_publ_section_title
;
 Electronic communication in phosphine substituted bridged dirhenium
 complexes - clarifying ambiguities raised by the redox non-innocence of
 the C4H2- and C4-bridges.
;
_journal_issue 13
_journal_name_full 'Dalton transactions (Cambridge, England : 2003)'
_journal_page_first 5783
_journal_page_last 5799
_journal_paper_doi 10.1039/c5dt04768d
_journal_volume 45
_journal_year 2016
_chemical_formula_moiety 'C38 H90 P8 Re2 Si2, 2(F6 P), 2(C H2 Cl2)'
_chemical_formula_sum 'C40 H94 Cl4 F12 P10 Re2 Si2'
_chemical_formula_weight 1683.25
_space_group_IT_number 58
_symmetry_cell_setting orthorhombic
_symmetry_space_group_name_Hall '-P 2 2n'
_symmetry_space_group_name_H-M 'P n n m'
_atom_sites_solution_hydrogens geom
_atom_sites_solution_primary direct
_atom_sites_solution_secondary difmap
_audit_creation_method SHELXL-97
_audit_update_record
;
2015-08-05 deposited with the CCDC.
2016-02-18 downloaded from the CCDC.
;
_cell_angle_alpha 90.00
_cell_angle_beta 90.00
_cell_angle_gamma 90.00
_cell_formula_units_Z 2
_cell_length_a 16.2406(2)
_cell_length_b 15.7552(2)
_cell_length_c 14.4581(2)
_cell_measurement_reflns_used 15757
_cell_measurement_temperature 183(2)
_cell_measurement_theta_max 32.7742
_cell_measurement_theta_min 2.5797
_cell_volume 3699.45(8)
_computing_cell_refinement
;
CrysAlisPro, version 1.171.33.41
;
_computing_data_collection
;
CrysAlisPro, version 1.171.33.41 (Oxford Diffraction, 2009)
;
_computing_data_reduction
;
CrysAlisPro, version 1.171.33.41
;
_computing_molecular_graphics
;
<i>ORTEP-3 for Windows</i> (Farrugia, 1997) and/or <i>Mercury</i> (Macrae et
al.,
2006)
;
_computing_publication_material
; 
<i>WinGX</i> (Farrugia, 1999), <i>PLATON for Windows</i> (Spek, 2003) and
<i>publCIF</i> (Westrip, 2010)
;
_computing_structure_refinement ' SHELXL97 (Sheldrick, 2008)'
_computing_structure_solution ' SHELXS97 (Sheldrick, 2008) '
_diffrn_ambient_temperature 183(2)
_diffrn_detector_area_resol_mean 10.4498
_diffrn_measured_fraction_theta_full 0.999
_diffrn_measured_fraction_theta_max 0.999
_diffrn_measurement_device_type
; Goniometer Xcalibur, detector: Ruby
Oxford Diffraction (2007). Oxford Diffraction Ltd.,
Xcalibur CCD system
;
_diffrn_measurement_method 'omega scans'
_diffrn_radiation_monochromator graphite
_diffrn_radiation_source 'Enhance (Mo) X-ray Source'
_diffrn_radiation_type MoK\a
_diffrn_radiation_wavelength 0.71073
_diffrn_reflns_av_R_equivalents 0.0409
_diffrn_reflns_av_sigmaI/netI 0.0338
_diffrn_reflns_limit_h_max 23
_diffrn_reflns_limit_h_min -20
_diffrn_reflns_limit_k_max 22
_diffrn_reflns_limit_k_min -22
_diffrn_reflns_limit_l_max 16
_diffrn_reflns_limit_l_min -20
_diffrn_reflns_number 31036
_diffrn_reflns_theta_full 30.50
_diffrn_reflns_theta_max 30.50
_diffrn_reflns_theta_min 2.59
_diffrn_standards_decay_% 0
_diffrn_standards_interval_count 50
_diffrn_standards_interval_time 40
_diffrn_standards_number 2
_exptl_absorpt_coefficient_mu 3.718
_exptl_absorpt_correction_T_max 0.570
_exptl_absorpt_correction_T_min 0.358
_exptl_absorpt_correction_type analytical
_exptl_absorpt_process_details
;
CrysAlisPro, Version 1.171.33.41 (Oxford diffraction, 2009).
Analytical numeric absorption correction using a multifaceted crystal
model based on expressions derived by R.C. Clark & J.S. Reid.
(Clark, R. C. & Reid, J. S. (1995). Acta Cryst. A51, 887-897)
;
_exptl_crystal_colour 'dark red'
_exptl_crystal_density_diffrn 1.511
_exptl_crystal_density_method 'not measured'
_exptl_crystal_description prism
_exptl_crystal_F_000 1676
_exptl_crystal_recrystallization_method 'Re-crystallisation from solvent: '
_exptl_crystal_size_max 0.45
_exptl_crystal_size_mid 0.21
_exptl_crystal_size_min 0.19
_refine_diff_density_max 1.678
_refine_diff_density_min -0.562
_refine_diff_density_rms 0.099
_refine_ls_extinction_method none
_refine_ls_goodness_of_fit_ref 0.981
_refine_ls_hydrogen_treatment constr
_refine_ls_matrix_type full
_refine_ls_number_parameters 189
_refine_ls_number_reflns 5859
_refine_ls_number_restraints 3
_refine_ls_restrained_S_all 0.981
_refine_ls_R_factor_all 0.0383
_refine_ls_R_factor_gt 0.0257
_refine_ls_shift/su_max 0.002
_refine_ls_shift/su_mean 0.000
_refine_ls_structure_factor_coef Fsqd
_refine_ls_weighting_details 'w=1/[\s^2^(Fo^2^)+(0.0394P)^2^] where P=(Fo^2^+2Fc^2^)/3'
_refine_ls_weighting_scheme calc
_refine_ls_wR_factor_gt 0.0657
_refine_ls_wR_factor_ref 0.0676
_reflns_number_gt 4500
_reflns_number_total 5859
_reflns_threshold_expression >2sigma(I)
_cod_data_source_file c5dt04768d2.cif
_cod_data_source_block 7[PF6]2_ccdc859309
_cod_depositor_comments 'Adding full bibliography for 7038690--7038695.cif.'
_cod_database_code 7038695
_publcif_datablock.id {f6213d1e-dee2-4ac8-90d7-fac0b5193909}

loop_
_symmetry_equiv_pos_as_xyz
'x, y, z'
'-x, -y, z'
'x+1/2, -y+1/2, -z+1/2'
'-x+1/2, y+1/2, -z+1/2'
'-x, -y, -z'
'x, y, -z'
'-x-1/2, y-1/2, z-1/2'
'x-1/2, -y-1/2, z-1/2'

loop_
_atom_site_label
_atom_site_type_symbol
_atom_site_fract_x
_atom_site_fract_y
_atom_site_fract_z
_atom_site_U_iso_or_equiv
_atom_site_adp_type
_atom_site_occupancy
_atom_site_symmetry_multiplicity
_atom_site_calc_flag
_atom_site_refinement_flags
C1 C 0.3935(2) 0.0587(2) 0.5000 0.0325(8) Uani 1 2 d S
C2 C 0.4671(2) 0.0170(3) 0.5000 0.0401(9) Uani 1 2 d S
C3 C 0.1982(2) 0.2106(3) 0.5000 0.0318(8) Uani 1 2 d S
C4 C 0.1394(3) 0.2563(3) 0.5000 0.0436(10) Uani 1 2 d S
C5 C -0.0383(5) 0.2532(5) 0.5445(7) 0.135(3) Uani 0.50 1 d PD
H5A H -0.0409 0.2017 0.5091 0.202 Uiso 0.50 1 calc PR
H5B H -0.0896 0.2831 0.5392 0.202 Uiso 0.50 1 calc PR
H5C H -0.0281 0.2398 0.6082 0.202 Uiso 0.50 1 calc PR
C6A C 0.0514(10) 0.4073(6) 0.5862(7) 0.135(3) Uani 0.50 1 d PD
H6A1 H 0.0609 0.3838 0.6465 0.202 Uiso 0.50 1 calc PR
H6A2 H 0.0004 0.4381 0.5863 0.202 Uiso 0.50 1 calc PR
H6A3 H 0.0956 0.4451 0.5705 0.202 Uiso 0.50 1 calc PR
C6B C 0.0455(10) 0.3708(6) 0.3842(7) 0.135(3) Uani 0.50 1 d PD
H6B1 H 0.0962 0.4008 0.3749 0.202 Uiso 0.50 1 calc PR
H6B2 H 0.0002 0.4098 0.3800 0.202 Uiso 0.50 1 calc PR
H6B3 H 0.0397 0.3278 0.3375 0.202 Uiso 0.50 1 calc PR
C7 C 0.2439(2) -0.0778(2) 0.4054(2) 0.0564(9) Uani 1 1 d .
H7A H 0.2135 -0.1295 0.4139 0.085 Uiso 1 1 calc R
H7B H 0.3017 -0.0902 0.4046 0.085 Uiso 1 1 calc R
H7C H 0.2283 -0.0521 0.3478 0.085 Uiso 1 1 calc R
C8 C 0.1101(2) 0.0000(3) 0.5000 0.0435(10) Uani 1 2 d S
H8A H 0.0922 0.0424 0.5433 0.065 Uiso 0.50 1 calc PR
H8B H 0.0879 -0.0542 0.5175 0.065 Uiso 0.50 1 calc PR
H8C H 0.0910 0.0146 0.4392 0.065 Uiso 0.50 1 calc PR
C9 C 0.1737(2) 0.1169(2) 0.7047(2) 0.0476(8) Uani 1 1 d .
H9A H 0.1680 0.1326 0.7686 0.071 Uiso 1 1 calc R
H9B H 0.1657 0.0568 0.6984 0.071 Uiso 1 1 calc R
H9C H 0.1332 0.1463 0.6685 0.071 Uiso 1 1 calc R
C10 C 0.2801(2) 0.2526(2) 0.7083(2) 0.0570(9) Uani 1 1 d .
H10A H 0.2440 0.2880 0.6724 0.085 Uiso 1 1 calc R
H10B H 0.3354 0.2739 0.7040 0.085 Uiso 1 1 calc R
H10C H 0.2628 0.2531 0.7718 0.085 Uiso 1 1 calc R
C11 C 0.3448(2) 0.0874(2) 0.7420(2) 0.0575(9) Uani 1 1 d .
H11A H 0.4008 0.1038 0.7303 0.086 Uiso 1 1 calc R
H11B H 0.3389 0.0275 0.7316 0.086 Uiso 1 1 calc R
H11C H 0.3308 0.1004 0.8049 0.086 Uiso 1 1 calc R
C12 C 0.48024(17) 0.2307(2) 0.59554(18) 0.0442(7) Uani 1 1 d .
H12A H 0.5212 0.2742 0.5888 0.066 Uiso 1 1 calc R
H12B H 0.5063 0.1760 0.5944 0.066 Uiso 1 1 calc R
H12C H 0.4520 0.2381 0.6533 0.066 Uiso 1 1 calc R
C13 C 0.3762(3) 0.3488(3) 0.5000 0.0505(11) Uani 1 2 d S
H13A H 0.4246 0.3838 0.5007 0.076 Uiso 1 2 calc SR
H13B H 0.3435 0.3606 0.5538 0.076 Uiso 0.50 1 calc PR
H13C H 0.3446 0.3609 0.4454 0.076 Uiso 0.50 1 calc PR
Si1 Si 0.04594(10) 0.32051(10) 0.5000 0.0850(6) Uani 1 2 d SD
P1 P 0.22129(6) -0.00523(7) 0.5000 0.0343(2) Uani 1 2 d S
P2 P 0.27651(5) 0.14514(5) 0.66426(5) 0.03484(16) Uani 1 1 d .
P3 P 0.40598(6) 0.23815(6) 0.5000 0.0331(2) Uani 1 2 d S
Re1 Re 0.302490(8) 0.125464(9) 0.5000 0.02370(5) Uani 1 2 d S
P4 P 0.20021(7) 0.10806(8) 1.0000 0.0428(3) Uani 1 2 d S
F1 F 0.19724(18) 0.17923(17) 0.92382(14) 0.1015(10) Uani 1 1 d .
F2 F 0.2942(2) 0.1094(3) 1.0000 0.133(2) Uani 1 2 d S
F3 F 0.19951(14) 0.03661(15) 0.92214(14) 0.0790(7) Uani 1 1 d .
F4 F 0.1019(2) 0.1042(3) 1.0000 0.1049(13) Uani 1 2 d S
Cl1 Cl -0.04339(5) 0.07994(6) 0.74877(6) 0.0606(2) Uani 1 1 d .
C14 C 0.0000 0.0000 0.8174(3) 0.0539(12) Uani 1 2 d S
H14A H 0.0422 0.0243 0.8568 0.065 Uiso 0.50 1 calc PR
H14B H -0.0422 -0.0243 0.8568 0.065 Uiso 0.50 1 calc PR

loop_
_atom_site_aniso_label
_atom_site_aniso_U_11
_atom_site_aniso_U_22
_atom_site_aniso_U_33
_atom_site_aniso_U_23
_atom_site_aniso_U_13
_atom_site_aniso_U_12
C1 0.0283(18) 0.0315(19) 0.0377(19) 0.000 0.000 -0.0002(15)
C2 0.033(2) 0.036(2) 0.051(2) 0.000 0.000 0.0008(17)
C3 0.0307(18) 0.0337(19) 0.0309(18) 0.000 0.000 0.0045(16)
C4 0.037(2) 0.040(2) 0.054(3) 0.000 0.000 0.0106(19)
C5 0.128(5) 0.082(5) 0.194(8) 0.005(4) 0.010(6) 0.066(5)
C6A 0.128(5) 0.082(5) 0.194(8) 0.005(4) 0.010(6) 0.066(5)
C6B 0.128(5) 0.082(5) 0.194(8) 0.005(4) 0.010(6) 0.066(5)
C7 0.061(2) 0.0397(18) 0.069(2) -0.0161(16) 0.0022(17) -0.0014(16)
C8 0.033(2) 0.047(2) 0.050(2) 0.000 0.000 -0.0093(19)
C9 0.0406(15) 0.072(2) 0.0304(14) 0.0011(14) 0.0065(12) -0.0104(16)
C10 0.061(2) 0.069(2) 0.0413(17) -0.0223(16) 0.0125(15) -0.0138(18)
C11 0.0449(19) 0.091(3) 0.0364(16) 0.0151(17) -0.0133(14) -0.0048(19)
C12 0.0376(15) 0.0526(18) 0.0423(15) -0.0031(14) -0.0050(13) -0.0081(14)
C13 0.060(3) 0.033(2) 0.059(3) 0.000 0.000 -0.005(2)
Si1 0.0477(8) 0.0459(9) 0.1614(18) 0.000 0.000 0.0259(7)
P1 0.0329(5) 0.0296(5) 0.0403(5) 0.000 0.000 -0.0020(4)
P2 0.0320(3) 0.0484(4) 0.0241(3) -0.0007(3) -0.0005(3) -0.0052(3)
P3 0.0311(5) 0.0336(5) 0.0348(5) 0.000 0.000 -0.0045(4)
Re1 0.02063(7) 0.02653(7) 0.02394(7) 0.000 0.000 0.00235(6)
P4 0.0455(6) 0.0552(7) 0.0278(5) 0.000 0.000 -0.0056(5)
F1 0.203(3) 0.0667(17) 0.0345(11) 0.0105(10) 0.0000(13) -0.0156(16)
F2 0.048(2) 0.163(5) 0.189(6) 0.000 0.000 -0.024(2)
F3 0.122(2) 0.0685(16) 0.0468(12) -0.0103(10) 0.0032(11) -0.0047(13)
F4 0.063(2) 0.113(3) 0.139(4) 0.000 0.000 0.007(2)
Cl1 0.0542(5) 0.0518(5) 0.0758(6) -0.0135(4) -0.0053(4) 0.0032(4)
C14 0.051(3) 0.075(3) 0.036(2) 0.000 0.000 -0.005(2)

loop_
_atom_type_symbol
_atom_type_description
_atom_type_scat_dispersion_real
_atom_type_scat_dispersion_imag
_atom_type_scat_source
C C 0.0033 0.0016 'International Tables Vol C Tables 4.2.6.8 and 6.1.1.4'
H H 0.0000 0.0000 'International Tables Vol C Tables 4.2.6.8 and 6.1.1.4'
F F 0.0171 0.0103 'International Tables Vol C Tables 4.2.6.8 and 6.1.1.4'
Si Si 0.0817 0.0704 'International Tables Vol C Tables 4.2.6.8 and 6.1.1.4'
P P 0.1023 0.0942 'International Tables Vol C Tables 4.2.6.8 and 6.1.1.4'
Re Re -1.0185 7.2310 'International Tables Vol C Tables 4.2.6.8 and 6.1.1.4'
Cl Cl 0.1484 0.1585 'International Tables Vol C Tables 4.2.6.8 and 6.1.1.4'

loop_
_geom_angle_atom_site_label_1
_geom_angle_atom_site_label_2
_geom_angle_atom_site_label_3
_geom_angle
_geom_angle_site_symmetry_1
_geom_angle_site_symmetry_3
C2 C1 Re1 173.3(3) . .
C2 C2 C1 177.8(6) 5_656 .
C4 C3 Re1 178.6(4) . .
C3 C4 Si1 176.7(4) . .
Si1 C5 H5A 109.5 . .
Si1 C5 H5B 109.5 . .
H5A C5 H5B 109.5 . .
Si1 C5 H5C 109.5 . .
H5A C5 H5C 109.5 . .
H5B C5 H5C 109.5 . .
Si1 C6A H6A1 109.5 . .
Si1 C6A H6A2 109.5 . .
H6A1 C6A H6A2 109.5 . .
Si1 C6A H6A3 109.5 . .
H6A1 C6A H6A3 109.5 . .
H6A2 C6A H6A3 109.5 . .
Si1 C6B H6B1 109.5 . .
Si1 C6B H6B2 109.5 . .
H6B1 C6B H6B2 109.5 . .
Si1 C6B H6B3 109.5 . .
H6B1 C6B H6B3 109.5 . .
H6B2 C6B H6B3 109.5 . .
P1 C7 H7A 109.5 . .
P1 C7 H7B 109.5 . .
H7A C7 H7B 109.5 . .
P1 C7 H7C 109.5 . .
H7A C7 H7C 109.5 . .
H7B C7 H7C 109.5 . .
P1 C8 H8A 109.5 . .
P1 C8 H8B 109.5 . .
H8A C8 H8B 109.5 . .
P1 C8 H8C 109.5 . .
H8A C8 H8C 109.5 . .
H8B C8 H8C 109.5 . .
P2 C9 H9A 109.5 . .
P2 C9 H9B 109.5 . .
H9A C9 H9B 109.5 . .
P2 C9 H9C 109.5 . .
H9A C9 H9C 109.5 . .
H9B C9 H9C 109.5 . .
P2 C10 H10A 109.5 . .
P2 C10 H10B 109.5 . .
H10A C10 H10B 109.5 . .
P2 C10 H10C 109.5 . .
H10A C10 H10C 109.5 . .
H10B C10 H10C 109.5 . .
P2 C11 H11A 109.5 . .
P2 C11 H11B 109.5 . .
H11A C11 H11B 109.5 . .
P2 C11 H11C 109.5 . .
H11A C11 H11C 109.5 . .
H11B C11 H11C 109.5 . .
P3 C12 H12A 109.5 . .
P3 C12 H12B 109.5 . .
H12A C12 H12B 109.5 . .
P3 C12 H12C 109.5 . .
H12A C12 H12C 109.5 . .
H12B C12 H12C 109.5 . .
P3 C13 H13A 109.5 . .
P3 C13 H13B 109.5 . .
H13A C13 H13B 109.5 . .
P3 C13 H13C 109.5 . .
H13A C13 H13C 109.5 . .
H13B C13 H13C 109.5 . .
C4 Si1 C5 107.3(3) . 6_556
C4 Si1 C5 107.3(3) . .
C4 Si1 C6A 111.7(4) . .
C5 Si1 C6A 133.9(6) 6_556 .
C5 Si1 C6A 103.0(6) . .
C4 Si1 C6A 111.7(4) . 6_556
C5 Si1 C6A 103.0(6) 6_556 6_556
C5 Si1 C6A 133.9(6) . 6_556
C4 Si1 C6B 103.9(4) . 6_556
C6A Si1 C6B 107.0(5) 6_556 6_556
C4 Si1 C6B 103.9(4) . .
C5 Si1 C6B 123.9(6) . .
C6A Si1 C6B 107.0(5) . .
C6B Si1 C6B 129.3(7) 6_556 .
C8 P1 C7 103.28(15) . 6_556
C8 P1 C7 103.28(15) . .
C7 P1 C7 97.4(2) 6_556 .
C8 P1 Re1 120.02(15) . .
C7 P1 Re1 114.89(12) 6_556 .
C7 P1 Re1 114.89(12) . .
C10 P2 C11 103.35(17) . .
C10 P2 C9 98.34(15) . .
C11 P2 C9 103.74(15) . .
C10 P2 Re1 117.20(11) . .
C11 P2 Re1 115.63(12) . .
C9 P2 Re1 116.16(10) . .
C13 P3 C12 103.70(15) . .
C13 P3 C12 103.70(15) . 6_556
C12 P3 C12 97.49(18) . 6_556
C13 P3 Re1 121.06(17) . .
C12 P3 Re1 113.90(10) . .
C12 P3 Re1 113.90(10) 6_556 .
C1 Re1 C3 177.08(15) . .
C1 Re1 P2 102.432(19) . .
C3 Re1 P2 77.575(19) . .
C1 Re1 P2 102.432(19) . 6_556
C3 Re1 P2 77.575(19) . 6_556
P2 Re1 P2 155.13(4) . 6_556
C1 Re1 P3 82.02(12) . .
C3 Re1 P3 95.06(11) . .
P2 Re1 P3 91.531(19) . .
P2 Re1 P3 91.531(19) 6_556 .
C1 Re1 P1 87.18(12) . .
C3 Re1 P1 95.74(10) . .
P2 Re1 P1 90.789(19) . .
P2 Re1 P1 90.789(19) 6_556 .
P3 Re1 P1 169.20(3) . .
F2 P4 F1 91.21(18) . 6_557
F2 P4 F1 91.21(18) . .
F1 P4 F1 88.93(19) 6_557 .
F2 P4 F3 90.95(17) . 6_557
F1 P4 F3 90.50(13) 6_557 6_557
F1 P4 F3 177.77(16) . 6_557
F2 P4 F3 90.95(17) . .
F1 P4 F3 177.77(16) 6_557 .
F1 P4 F3 90.50(13) . .
F3 P4 F3 90.00(18) 6_557 .
F2 P4 F4 178.6(3) . .
F1 P4 F4 89.79(15) 6_557 .
F1 P4 F4 89.79(15) . .
F3 P4 F4 88.05(14) 6_557 .
F3 P4 F4 88.05(14) . .
Cl1 C14 Cl1 111.0(2) 2 .
Cl1 C14 H14A 109.4 2 .
Cl1 C14 H14A 109.4 . .
Cl1 C14 H14B 109.4 2 .
Cl1 C14 H14B 109.4 . .
H14A C14 H14B 108.0 . .

loop_
_geom_bond_atom_site_label_1
_geom_bond_atom_site_label_2
_geom_bond_distance
_geom_bond_site_symmetry_2
C1 C2 1.363(5) .
C1 Re1 1.814(4) .
C2 C2 1.197(8) 5_656
C3 C4 1.195(5) .
C3 Re1 2.161(4) .
C4 Si1 1.824(4) .
C5 Si1 1.846(8) .
C5 H5A 0.9600 .
C5 H5B 0.9600 .
C5 H5C 0.9600 .
C6A Si1 1.853(8) .
C6A H6A1 0.9600 .
C6A H6A2 0.9600 .
C6A H6A3 0.9600 .
C6B Si1 1.853(8) .
C6B H6B1 0.9600 .
C6B H6B2 0.9600 .
C6B H6B3 0.9600 .
C7 P1 1.820(3) .
C7 H7A 0.9600 .
C7 H7B 0.9600 .
C7 H7C 0.9600 .
C8 P1 1.808(4) .
C8 H8A 0.9600 .
C8 H8B 0.9600 .
C8 H8C 0.9600 .
C9 P2 1.825(3) .
C9 H9A 0.9600 .
C9 H9B 0.9600 .
C9 H9C 0.9600 .
C10 P2 1.810(3) .
C10 H10A 0.9600 .
C10 H10B 0.9600 .
C10 H10C 0.9600 .
C11 P2 1.823(3) .
C11 H11A 0.9600 .
C11 H11B 0.9600 .
C11 H11C 0.9600 .
C12 P3 1.837(3) .
C12 H12A 0.9600 .
C12 H12B 0.9600 .
C12 H12C 0.9600 .
C13 P3 1.810(4) .
C13 H13A 0.9600 .
C13 H13B 0.9600 .
C13 H13C 0.9600 .
Si1 C5 1.846(8) 6_556
Si1 C6A 1.853(8) 6_556
Si1 C6B 1.853(8) 6_556
P1 C7 1.820(3) 6_556
P1 Re1 2.4452(10) .
P2 Re1 2.4319(7) .
P3 C12 1.837(3) 6_556
P3 Re1 2.4447(10) .
Re1 P2 2.4319(7) 6_556
P4 F2 1.527(4) .
P4 F1 1.573(2) 6_557
P4 F1 1.573(2) .
P4 F3 1.592(2) 6_557
P4 F3 1.592(2) .
P4 F4 1.598(4) .
Cl1 C14 1.752(2) .
C14 Cl1 1.752(2) 2
C14 H14A 0.9700 .
C14 H14B 0.9700 .

loop_
_geom_hbond_atom_site_label_D
_geom_hbond_atom_site_label_H
_geom_hbond_atom_site_label_A
_geom_hbond_distance_DH
_geom_hbond_distance_HA
_geom_hbond_distance_DA
_geom_hbond_angle_DHA
C9 H9A F1 0.96 2.41 3.338(4) 162.8
